data_4506638
loop_
_publ_author_name
'Johmoto, Kohei'
'Sekine, Akiko'
'Uekusa, Hidehiro'

_publ_section_title
;
 Photochromism Control of Salicylideneaniline Derivatives by Acid--Base
 Co-Crystallization
;
_journal_issue 10
_journal_name_full 'Crystal Growth &amp; Design'
_journal_page_first 4779
_journal_paper_doi 10.1021/cg300454q
_journal_volume 12
_journal_year 2012
_chemical_formula_moiety 'C14 H10 N O3, C14 H16 N'
_chemical_formula_sum 'C28 H26 N2 O3'
_chemical_formula_weight 438.51
_chemical_name_systematic
; 
 ? 
;
_space_group_IT_number 33
_symmetry_cell_setting orthorhombic
_symmetry_space_group_name_Hall 'P 2c -2n'
_symmetry_space_group_name_H-M 'P n a 21'
_atom_sites_solution_hydrogens geom
_atom_sites_solution_primary direct
_atom_sites_solution_secondary difmap
_audit_creation_method SHELXL-97
_cell_angle_alpha 90.00
_cell_angle_beta 90.00
_cell_angle_gamma 90.00
_cell_formula_units_Z 4
_cell_length_a 9.0694(6)
_cell_length_b 17.9222(17)
_cell_length_c 14.5011(13)
_cell_measurement_reflns_used 18711
_cell_measurement_temperature 293(2)
_cell_measurement_theta_max 25.02
_cell_measurement_theta_min 3.49
_cell_volume 2357.1(3)
_computing_cell_refinement 'PROCESS-AUTO (Rigaku, 1998)'
_computing_data_collection 'PROCESS-AUTO (Rigaku, 1998)'
_computing_data_reduction 'PROCESS-AUTO (Rigaku, 1998)'
_computing_molecular_graphics 'ORTEP-3 (Farrugia, 2008)'
_computing_publication_material 'SHELXL-97 (Sheldrick, 1997)'
_computing_structure_refinement 'SHELXL-97 (Sheldrick, 1997)'
_computing_structure_solution 'SHELXS-97 (Sheldrick, 1990)'
_diffrn_ambient_temperature 293(2)
_diffrn_measured_fraction_theta_full 0.998
_diffrn_measured_fraction_theta_max 0.998
_diffrn_measurement_device_type 'Rigaku R-AXIS RAPID IP Area Detector System'
_diffrn_measurement_method '\w scans'
_diffrn_radiation_monochromator graphite
_diffrn_radiation_source 'rotating anode X-ray tube'
_diffrn_radiation_type MoK\a
_diffrn_radiation_wavelength 0.71075
_diffrn_reflns_av_R_equivalents 0.0345
_diffrn_reflns_av_sigmaI/netI 0.0134
_diffrn_reflns_limit_h_max 10
_diffrn_reflns_limit_h_min -9
_diffrn_reflns_limit_k_max 21
_diffrn_reflns_limit_k_min -21
_diffrn_reflns_limit_l_max 17
_diffrn_reflns_limit_l_min -17
_diffrn_reflns_number 17115
_diffrn_reflns_theta_full 25.35
_diffrn_reflns_theta_max 25.35
_diffrn_reflns_theta_min 3.20
_exptl_absorpt_coefficient_mu 0.081
_exptl_absorpt_correction_T_max 0.9920
_exptl_absorpt_correction_T_min 0.8818
_exptl_absorpt_correction_type multi-scan
_exptl_absorpt_process_details 'Absorption was corrected by ABSCOR'
_exptl_crystal_colour pale-yellow
_exptl_crystal_density_diffrn 1.236
_exptl_crystal_density_method 'not measured'
_exptl_crystal_description block
_exptl_crystal_F_000 928
_exptl_crystal_size_max 0.30
_exptl_crystal_size_mid 0.10
_exptl_crystal_size_min 0.10
_refine_diff_density_max 0.107
_refine_diff_density_min -0.151
_refine_diff_density_rms 0.034
_refine_ls_abs_structure_details 'Flack H D (1983), Acta Cryst. A39, 876-881'
_refine_ls_extinction_method none
_refine_ls_goodness_of_fit_ref 1.126
_refine_ls_hydrogen_treatment mixed
_refine_ls_matrix_type full
_refine_ls_number_parameters 310
_refine_ls_number_reflns 2246
_refine_ls_number_restraints 1
_refine_ls_restrained_S_all 1.125
_refine_ls_R_factor_all 0.0433
_refine_ls_R_factor_gt 0.0399
_refine_ls_shift/su_max 0.000
_refine_ls_shift/su_mean 0.000
_refine_ls_structure_factor_coef Fsqd
_refine_ls_weighting_details 'calc w=1/[\s^2^(Fo^2^)+(0.0521P)^2^+0.3277P] where P=(Fo^2^+2Fc^2^)/3'
_refine_ls_weighting_scheme calc
_refine_ls_wR_factor_gt 0.0957
_refine_ls_wR_factor_ref 0.0978
_reflns_number_gt 2121
_reflns_number_total 2246
_reflns_threshold_expression >2sigma(I)
_cod_data_source_file cg300454q_si_002.cif
_cod_data_source_block 1g
_cod_depositor_comments
;
The following automatic conversions were performed:

'_symmetry_cell_setting' value 'Orthorhombic' changed to
'orthorhombic' according to
/home/saulius/struct/CIF-dictionaries/cif_core.dic dictionary named
'cif_core.dic' version 2.4.2 from 2011-04-26.

Automatic conversion script
Id: cif_fix_values 1891 2012-01-12 08:04:46Z andrius 
;
_cod_original_sg_symbol_H-M Pna21
_cod_database_code 4506638

loop_
_symmetry_equiv_pos_as_xyz
'x, y, z'
'-x, -y, z+1/2'
'-x+1/2, y+1/2, z+1/2'
'x+1/2, -y+1/2, z'

loop_
_atom_site_label
_atom_site_type_symbol
_atom_site_fract_x
_atom_site_fract_y
_atom_site_fract_z
_atom_site_U_iso_or_equiv
_atom_site_adp_type
_atom_site_occupancy
_atom_site_symmetry_multiplicity
_atom_site_calc_flag
_atom_site_refinement_flags
O1 O -0.0711(2) 0.20137(11) 0.0271(2) 0.0694(7) Uani 1 1 d .
H1O H 0.019(5) 0.169(2) 0.018(4) 0.104 Uiso 1 1 d .
O2 O 0.51725(18) -0.17040(9) -0.01386(19) 0.0631(6) Uani 1 1 d .
O3 O 0.27708(19) -0.17163(10) 0.0080(2) 0.0630(6) Uani 1 1 d .
N1 N 0.1253(2) 0.09705(11) 0.06203(17) 0.0445(5) Uani 1 1 d .
C1 C -0.0999(3) 0.11014(15) 0.1480(2) 0.0467(6) Uani 1 1 d .
C2 C -0.1462(3) 0.17425(14) 0.1007(3) 0.0538(8) Uani 1 1 d .
C3 C -0.2727(3) 0.21119(16) 0.1292(3) 0.0682(10) Uani 1 1 d .
H3 H -0.3041 0.2536 0.0980 0.082 Uiso 1 1 calc R
C4 C -0.3515(4) 0.1854(2) 0.2032(3) 0.0762(12) Uani 1 1 d .
H4 H -0.4353 0.2112 0.2220 0.091 Uiso 1 1 calc R
C5 C -0.3096(4) 0.1223(3) 0.2504(3) 0.0754(10) Uani 1 1 d .
H5 H -0.3644 0.1052 0.3003 0.090 Uiso 1 1 calc R
C6 C -0.1830(3) 0.0845(2) 0.2218(2) 0.0650(8) Uani 1 1 d .
H6 H -0.1540 0.0414 0.2526 0.078 Uiso 1 1 calc R
C7 C 0.0370(3) 0.07183(15) 0.1234(2) 0.0458(6) Uani 1 1 d .
H7C H 0.058(3) 0.0283(17) 0.160(2) 0.055 Uiso 1 1 d .
C8 C 0.2594(3) 0.05824(13) 0.04364(17) 0.0397(5) Uani 1 1 d .
C9 C 0.2641(2) -0.01873(13) 0.03398(18) 0.0386(5) Uani 1 1 d .
H9 H 0.1782 -0.0465 0.0407 0.046 Uiso 1 1 calc R
C10 C 0.3966(2) -0.05473(12) 0.01428(17) 0.0363(5) Uani 1 1 d .
C11 C 0.5240(3) -0.01280(13) 0.0047(2) 0.0445(6) Uani 1 1 d .
H11 H 0.6128 -0.0364 -0.0088 0.053 Uiso 1 1 calc R
C12 C 0.5198(3) 0.06372(14) 0.0149(2) 0.0502(6) Uani 1 1 d .
H12 H 0.6061 0.0914 0.0091 0.060 Uiso 1 1 calc R
C13 C 0.3883(3) 0.09955(13) 0.0336(2) 0.0475(6) Uani 1 1 d .
H13 H 0.3859 0.1512 0.0394 0.057 Uiso 1 1 calc R
C14 C 0.3977(3) -0.13874(13) 0.00203(19) 0.0431(6) Uani 1 1 d .
N2 N 0.1845(2) 0.18166(11) 0.48948(17) 0.0422(5) Uani 1 1 d .
H101 H 0.278(4) 0.1678(18) 0.493(3) 0.063 Uiso 1 1 d .
H102 H 0.187(3) 0.235(2) 0.503(2) 0.063 Uiso 1 1 d .
C50 C 0.0959(3) 0.14427(17) 0.5620(2) 0.0537(7) Uani 1 1 d .
H5A H 0.1011 0.0907 0.5530 0.064 Uiso 1 1 calc R
H5B H -0.0064 0.1591 0.5555 0.064 Uiso 1 1 calc R
C51 C 0.1686(3) 0.09051(14) 0.35774(19) 0.0455(6) Uani 1 1 d .
C52 C 0.0844(4) 0.02789(17) 0.3776(2) 0.0602(8) Uani 1 1 d .
H52 H -0.0003 0.0325 0.4132 0.072 Uiso 1 1 calc R
C53 C 0.1263(5) -0.04191(19) 0.3445(3) 0.0785(11) Uani 1 1 d .
H53 H 0.0702 -0.0838 0.3586 0.094 Uiso 1 1 calc R
C54 C 0.2511(6) -0.0489(2) 0.2905(3) 0.0836(12) Uani 1 1 d .
H54 H 0.2790 -0.0955 0.2685 0.100 Uiso 1 1 calc R
C55 C 0.3332(4) 0.0123(2) 0.2696(3) 0.0735(10) Uani 1 1 d .
H55 H 0.4164 0.0076 0.2325 0.088 Uiso 1 1 calc R
C56 C 0.2931(3) 0.08114(18) 0.3032(2) 0.0568(7) Uani 1 1 d .
H56 H 0.3509 0.1225 0.2891 0.068 Uiso 1 1 calc R
C60 C 0.1298(3) 0.16706(15) 0.3933(2) 0.0511(7) Uani 1 1 d .
H6A H 0.1713 0.2042 0.3522 0.061 Uiso 1 1 calc R
H6B H 0.0235 0.1728 0.3923 0.061 Uiso 1 1 calc R
C61 C 0.1468(3) 0.16243(16) 0.6582(2) 0.0525(7) Uani 1 1 d .
C62 C 0.2556(4) 0.1209(2) 0.7010(3) 0.0686(9) Uani 1 1 d .
H62 H 0.2988 0.0815 0.6692 0.082 Uiso 1 1 calc R
C63 C 0.3015(4) 0.1364(3) 0.7896(3) 0.0837(11) Uani 1 1 d .
H63 H 0.3755 0.1081 0.8168 0.100 Uiso 1 1 calc R
C64 C 0.2372(5) 0.1937(2) 0.8370(3) 0.0820(11) Uani 1 1 d .
H64 H 0.2671 0.2041 0.8969 0.098 Uiso 1 1 calc R
C65 C 0.1295(5) 0.2356(2) 0.7967(3) 0.0884(12) Uani 1 1 d .
H65 H 0.0869 0.2747 0.8294 0.106 Uiso 1 1 calc R
C66 C 0.0829(4) 0.22039(19) 0.7072(3) 0.0717(9) Uani 1 1 d .
H66 H 0.0090 0.2491 0.6804 0.086 Uiso 1 1 calc R

loop_
_atom_site_aniso_label
_atom_site_aniso_U_11
_atom_site_aniso_U_22
_atom_site_aniso_U_33
_atom_site_aniso_U_23
_atom_site_aniso_U_13
_atom_site_aniso_U_12
O1 0.0515(10) 0.0482(10) 0.108(2) 0.0197(12) 0.0047(13) 0.0075(9)
O2 0.0373(9) 0.0401(9) 0.1119(19) -0.0104(11) 0.0077(11) 0.0060(7)
O3 0.0406(9) 0.0350(9) 0.1133(19) -0.0092(11) 0.0115(11) -0.0044(7)
N1 0.0384(10) 0.0370(10) 0.0580(13) -0.0035(10) -0.0033(10) 0.0049(9)
C1 0.0362(12) 0.0464(13) 0.0575(16) -0.0097(12) -0.0052(12) 0.0034(11)
C2 0.0383(13) 0.0375(13) 0.086(2) -0.0078(13) -0.0077(15) -0.0021(11)
C3 0.0409(13) 0.0415(14) 0.122(3) -0.0096(17) -0.0070(19) 0.0047(12)
C4 0.0410(15) 0.076(2) 0.111(3) -0.043(2) -0.0019(19) 0.0093(16)
C5 0.0448(16) 0.114(3) 0.067(2) -0.017(2) -0.0005(16) 0.0052(18)
C6 0.0485(17) 0.088(2) 0.059(2) -0.0009(17) -0.0027(15) 0.0052(16)
C7 0.0416(13) 0.0408(12) 0.0551(16) -0.0024(12) -0.0072(12) 0.0068(11)
C8 0.0395(12) 0.0358(11) 0.0439(14) -0.0016(11) -0.0023(11) 0.0043(10)
C9 0.0322(10) 0.0371(12) 0.0463(14) -0.0025(10) -0.0011(11) -0.0020(9)
C10 0.0358(11) 0.0356(11) 0.0374(12) -0.0053(10) -0.0021(10) 0.0010(9)
C11 0.0370(12) 0.0405(12) 0.0559(15) -0.0079(12) 0.0054(12) 0.0008(10)
C12 0.0403(12) 0.0428(12) 0.0674(18) -0.0080(13) 0.0055(13) -0.0101(10)
C13 0.0515(13) 0.0313(11) 0.0598(17) -0.0049(12) 0.0012(13) -0.0025(10)
C14 0.0377(12) 0.0359(12) 0.0556(16) -0.0032(12) 0.0009(11) 0.0003(10)
N2 0.0359(10) 0.0336(10) 0.0570(13) -0.0024(10) -0.0049(10) 0.0017(8)
C50 0.0456(14) 0.0522(16) 0.0634(18) -0.0018(14) -0.0009(13) -0.0108(12)
C51 0.0470(14) 0.0459(14) 0.0437(14) 0.0021(11) -0.0098(12) -0.0019(11)
C52 0.0672(19) 0.0618(18) 0.0517(17) -0.0025(14) -0.0027(15) -0.0134(15)
C53 0.117(3) 0.0500(17) 0.069(2) 0.0031(16) -0.016(2) -0.0180(19)
C54 0.118(3) 0.066(2) 0.067(2) -0.0135(18) -0.019(2) 0.030(2)
C55 0.068(2) 0.090(3) 0.062(2) -0.0136(19) -0.0096(17) 0.0229(19)
C56 0.0494(15) 0.0673(19) 0.0538(17) 0.0021(15) -0.0050(13) -0.0013(13)
C60 0.0491(15) 0.0478(15) 0.0564(16) 0.0068(13) -0.0107(13) 0.0035(12)
C61 0.0498(16) 0.0503(15) 0.0575(17) 0.0006(13) 0.0008(14) -0.0080(13)
C62 0.071(2) 0.0680(19) 0.067(2) -0.0038(17) 0.0021(18) 0.0108(17)
C63 0.079(2) 0.105(3) 0.066(2) 0.007(2) -0.010(2) 0.014(2)
C64 0.103(3) 0.088(3) 0.0546(19) -0.0022(19) -0.009(2) -0.013(2)
C65 0.122(3) 0.072(2) 0.070(2) -0.013(2) 0.004(2) 0.007(2)
C66 0.085(2) 0.0618(19) 0.069(2) -0.0066(17) 0.0001(19) 0.0163(17)

loop_
_atom_type_symbol
_atom_type_description
_atom_type_scat_dispersion_real
_atom_type_scat_dispersion_imag
_atom_type_scat_source
C C 0.0033 0.0000 'International Tables Vol C Tables 4.2.6.8 and 6.1.1.4'
H H 0.0000 0.0000 'International Tables Vol C Tables 4.2.6.8 and 6.1.1.4'
N N 0.0061 0.0000 'International Tables Vol C Tables 4.2.6.8 and 6.1.1.4'
O O 0.0106 0.0000 'International Tables Vol C Tables 4.2.6.8 and 6.1.1.4'

loop_
_geom_angle_atom_site_label_1
_geom_angle_atom_site_label_2
_geom_angle_atom_site_label_3
_geom_angle
C2 O1 H1O 108(3)
C7 N1 C8 119.4(2)
C6 C1 C2 119.1(3)
C6 C1 C7 119.6(3)
C2 C1 C7 121.3(3)
O1 C2 C3 118.6(3)
O1 C2 C1 121.9(2)
C3 C2 C1 119.5(3)
C4 C3 C2 120.3(3)
C4 C3 H3 119.8
C2 C3 H3 119.8
C3 C4 C5 121.5(3)
C3 C4 H4 119.2
C5 C4 H4 119.2
C4 C5 C6 118.6(4)
C4 C5 H5 120.7
C6 C5 H5 120.7
C1 C6 C5 121.0(4)
C1 C6 H6 119.5
C5 C6 H6 119.5
N1 C7 C1 122.3(3)
N1 C7 H7C 123.2(19)
C1 C7 H7C 114.4(19)
C9 C8 C13 119.5(2)
C9 C8 N1 122.0(2)
C13 C8 N1 118.5(2)
C8 C9 C10 120.5(2)
C8 C9 H9 119.7
C10 C9 H9 119.7
C11 C10 C9 119.3(2)
C11 C10 C14 121.4(2)
C9 C10 C14 119.3(2)
C12 C11 C10 120.3(2)
C12 C11 H11 119.8
C10 C11 H11 119.8
C11 C12 C13 120.4(2)
C11 C12 H12 119.8
C13 C12 H12 119.8
C12 C13 C8 119.9(2)
C12 C13 H13 120.0
C8 C13 H13 120.0
O2 C14 O3 124.2(2)
O2 C14 C10 118.7(2)
O3 C14 C10 117.1(2)
C50 N2 C60 113.6(2)
C50 N2 H101 110(2)
C60 N2 H101 109(2)
C50 N2 H102 108(2)
C60 N2 H102 112(2)
H101 N2 H102 104(3)
N2 C50 C61 113.2(2)
N2 C50 H5A 108.9
C61 C50 H5A 108.9
N2 C50 H5B 108.9
C61 C50 H5B 108.9
H5A C50 H5B 107.8
C52 C51 C56 117.9(3)
C52 C51 C60 122.5(3)
C56 C51 C60 119.6(3)
C51 C52 C53 120.3(3)
C51 C52 H52 119.8
C53 C52 H52 119.8
C54 C53 C52 120.0(3)
C54 C53 H53 120.0
C52 C53 H53 120.0
C55 C54 C53 120.2(3)
C55 C54 H54 119.9
C53 C54 H54 119.9
C54 C55 C56 119.9(4)
C54 C55 H55 120.0
C56 C55 H55 120.0
C55 C56 C51 121.7(3)
C55 C56 H56 119.2
C51 C56 H56 119.2
N2 C60 C51 113.5(2)
N2 C60 H6A 108.9
C51 C60 H6A 108.9
N2 C60 H6B 108.9
C51 C60 H6B 108.9
H6A C60 H6B 107.7
C62 C61 C66 118.1(3)
C62 C61 C50 121.2(3)
C66 C61 C50 120.6(3)
C63 C62 C61 121.7(3)
C63 C62 H62 119.1
C61 C62 H62 119.1
C64 C63 C62 119.4(4)
C64 C63 H63 120.3
C62 C63 H63 120.3
C65 C64 C63 120.3(4)
C65 C64 H64 119.9
C63 C64 H64 119.9
C64 C65 C66 120.6(4)
C64 C65 H65 119.7
C66 C65 H65 119.7
C61 C66 C65 119.8(4)
C61 C66 H66 120.1
C65 C66 H66 120.1

loop_
_geom_bond_atom_site_label_1
_geom_bond_atom_site_label_2
_geom_bond_distance
O1 C2 1.356(4)
O1 H1O 1.01(4)
O2 C14 1.245(3)
O3 C14 1.246(3)
N1 C7 1.279(4)
N1 C8 1.426(3)
C1 C6 1.388(5)
C1 C2 1.402(4)
C1 C7 1.463(4)
C2 C3 1.388(4)
C3 C4 1.369(6)
C3 H3 0.9300
C4 C5 1.376(6)
C4 H4 0.9300
C5 C6 1.397(5)
C5 H5 0.9300
C6 H6 0.9300
C7 H7C 0.96(3)
C8 C9 1.387(3)
C8 C13 1.391(3)
C9 C10 1.393(3)
C9 H9 0.9300
C10 C11 1.386(3)
C10 C14 1.516(3)
C11 C12 1.380(3)
C11 H11 0.9300
C12 C13 1.382(4)
C12 H12 0.9300
C13 H13 0.9300
N2 C50 1.484(4)
N2 C60 1.503(4)
N2 H101 0.89(3)
N2 H102 0.97(3)
C50 C61 1.505(4)
C50 H5A 0.9700
C50 H5B 0.9700
C51 C52 1.388(4)
C51 C56 1.389(4)
C51 C60 1.507(4)
C52 C53 1.393(5)
C52 H52 0.9300
C53 C54 1.381(6)
C53 H53 0.9300
C54 C55 1.360(6)
C54 H54 0.9300
C55 C56 1.376(5)
C55 H55 0.9300
C56 H56 0.9300
C60 H6A 0.9700
C60 H6B 0.9700
C61 C62 1.382(5)
C61 C66 1.386(5)
C62 C63 1.378(6)
C62 H62 0.9300
C63 C64 1.366(6)
C63 H63 0.9300
C64 C65 1.363(6)
C64 H64 0.9300
C65 C66 1.392(6)
C65 H65 0.9300
C66 H66 0.9300

loop_
_geom_torsion_atom_site_label_1
_geom_torsion_atom_site_label_2
_geom_torsion_atom_site_label_3
_geom_torsion_atom_site_label_4
_geom_torsion
C6 C1 C2 O1 -178.9(3)
C7 C1 C2 O1 3.7(4)
C6 C1 C2 C3 0.8(4)
C7 C1 C2 C3 -176.6(3)
O1 C2 C3 C4 179.9(3)
C1 C2 C3 C4 0.2(5)
C2 C3 C4 C5 -0.9(5)
C3 C4 C5 C6 0.4(5)
C2 C1 C6 C5 -1.3(5)
C7 C1 C6 C5 176.2(3)
C4 C5 C6 C1 0.7(5)
C8 N1 C7 C1 177.9(2)
C6 C1 C7 N1 -173.1(3)
C2 C1 C7 N1 4.4(4)
C7 N1 C8 C9 45.0(4)
C7 N1 C8 C13 -136.2(3)
C13 C8 C9 C10 0.0(4)
N1 C8 C9 C10 178.8(2)
C8 C9 C10 C11 0.2(4)
C8 C9 C10 C14 -178.7(2)
C9 C10 C11 C12 0.3(4)
C14 C10 C11 C12 179.1(3)
C10 C11 C12 C13 -0.9(5)
C11 C12 C13 C8 1.0(5)
C9 C8 C13 C12 -0.6(4)
N1 C8 C13 C12 -179.4(3)
C11 C10 C14 O2 2.5(4)
C9 C10 C14 O2 -178.7(3)
C11 C10 C14 O3 -177.0(3)
C9 C10 C14 O3 1.8(4)
C60 N2 C50 C61 -177.0(2)
C56 C51 C52 C53 0.9(5)
C60 C51 C52 C53 -178.9(3)
C51 C52 C53 C54 -0.8(6)
C52 C53 C54 C55 -0.1(6)
C53 C54 C55 C56 0.9(6)
C54 C55 C56 C51 -0.8(5)
C52 C51 C56 C55 -0.1(4)
C60 C51 C56 C55 179.7(3)
C50 N2 C60 C51 -76.1(3)
C52 C51 C60 N2 83.7(3)
C56 C51 C60 N2 -96.0(3)
N2 C50 C61 C62 -87.9(4)
N2 C50 C61 C66 93.7(3)
C66 C61 C62 C63 -0.6(5)
C50 C61 C62 C63 -179.0(3)
C61 C62 C63 C64 0.7(6)
C62 C63 C64 C65 -0.6(6)
C63 C64 C65 C66 0.4(7)
C62 C61 C66 C65 0.5(5)
C50 C61 C66 C65 178.9(3)
C64 C65 C66 C61 -0.4(6)
